data_7057585
loop_
_publ_author_name
'Tarasi, Somayeh'
'Azhdari Tehrani, Alireza'
'Morsali, Ali'
'Retailleau, Pascal'

_publ_section_title
;
 Fabrication of amine and imine-functionalized isoreticular pillared-layer
 metal--organic frameworks for the highly selective detection of
 nitro-aromatics
;
_journal_issue 18
_journal_name_full 'New Journal of Chemistry'
_journal_page_first 14772
_journal_paper_doi 10.1039/C8NJ02407C
_journal_volume 42
_journal_year 2018
_chemical_formula_moiety 'C25 H18 N2 O5 Zn, C3 H7 N O'
_chemical_formula_sum 'C28 H25 N3 O6 Zn'
_chemical_formula_weight 564.88
_space_group_crystal_system monoclinic
_space_group_IT_number 15
_space_group_name_Hall '-C 2yc'
_space_group_name_H-M_alt 'C 1 2/c 1'
_symmetry_space_group_name_Hall '-C 2yc'
_symmetry_space_group_name_H-M 'C 1 2/c 1'
_atom_sites_solution_hydrogens mixed
_atom_sites_solution_primary direct
_atom_sites_solution_secondary difmap
_audit_creation_method SHELXL-2018/3
_audit_update_record
;
2018-07-14 deposited with the CCDC.
2018-07-23 downloaded from the CCDC.
;
_cell_angle_alpha 90
_cell_angle_beta 109.865(6)
_cell_angle_gamma 90
_cell_formula_units_Z 8
_cell_length_a 14.6564(9)
_cell_length_b 25.3323(10)
_cell_length_c 15.9430(8)
_cell_measurement_reflns_used 10812
_cell_measurement_temperature 293(2)
_cell_measurement_theta_max 28.5490
_cell_measurement_theta_min 4.2190
_cell_volume 5567.1(5)
_computing_cell_refinement 'CrysAlisPro 1.171.39.7b (Rigaku OD, 2015)'
_computing_data_collection 'CrysAlisPro 1.171.39.7b (Rigaku OD, 2015)'
_computing_data_reduction 'CrysAlisPro 1.171.39.7b (Rigaku OD, 2015)'
_computing_molecular_graphics 'Olex2 (Dolomanov et al., 2009)'
_computing_publication_material 'Olex2 (Dolomanov et al., 2009)'
_computing_structure_refinement 'ShelXL (Sheldrick, 2015)'
_diffrn_ambient_temperature 293(2)
_diffrn_detector 'HPAD dectris PILATUS 200K'
_diffrn_measured_fraction_theta_full 0.993
_diffrn_measured_fraction_theta_max 0.921
_diffrn_measurement_details
;
List of Runs (angles in degrees, time in seconds):

  # Type    Start    End  Width  t~exp~   \w     \q     \k     \f   Frames
#--------------------------------------------------------------------------
  1  \w     42.00  68.00   0.50   45.00    --   -0.30  38.00 150.00   52
  2  \w    -18.00  44.00   0.50   45.00    --   -0.30  38.00 -60.00  124
  3  \w     56.00  82.00   0.50   45.00    --   -0.30  38.00 -60.00   52
  4  \w     -9.00  21.00   0.50   45.00    --   -0.30  38.00  90.00   60
  5  \w     44.00  79.00   0.50   45.00    --   -0.30  38.00-150.00   70
  6  \w    -21.00  16.00   0.50   45.00    --   -0.30  38.00 -90.00   74
  7  \w    -24.00  89.00   0.50   45.00    --   -0.30  38.00  30.00  226
  8  \w     51.00  86.00   0.50   45.00    --   -0.30  19.00  90.00   70
;
_diffrn_measurement_device 'four-circle diffractometer'
_diffrn_measurement_device_type 'XtaLAB Pro: Kappa single'
_diffrn_measurement_method '\w scans'
_diffrn_orient_matrix_type 'CrysAlisPro convention (1999,Acta A55,543-557)'
_diffrn_orient_matrix_UB_11 -0.0231646000
_diffrn_orient_matrix_UB_12 -0.0134472000
_diffrn_orient_matrix_UB_13 -0.0407013000
_diffrn_orient_matrix_UB_21 0.0353460000
_diffrn_orient_matrix_UB_22 0.0098442000
_diffrn_orient_matrix_UB_23 -0.0172538000
_diffrn_orient_matrix_UB_31 0.0293631000
_diffrn_orient_matrix_UB_32 -0.0225063000
_diffrn_orient_matrix_UB_33 0.0167998000
_diffrn_radiation_monochromator mirrors
_diffrn_radiation_probe x-ray
_diffrn_radiation_type MoK\a
_diffrn_radiation_wavelength 0.71073
_diffrn_reflns_av_R_equivalents 0.0488
_diffrn_reflns_av_unetI/netI 0.0403
_diffrn_reflns_Laue_measured_fraction_full 0.994
_diffrn_reflns_Laue_measured_fraction_max 0.921
_diffrn_reflns_limit_h_max 20
_diffrn_reflns_limit_h_min -20
_diffrn_reflns_limit_k_max 35
_diffrn_reflns_limit_k_min -34
_diffrn_reflns_limit_l_max 22
_diffrn_reflns_limit_l_min -22
_diffrn_reflns_number 44109
_diffrn_reflns_point_group_measured_fraction_full 0.993
_diffrn_reflns_point_group_measured_fraction_max 0.921
_diffrn_reflns_theta_full 26.000
_diffrn_reflns_theta_max 30.560
_diffrn_reflns_theta_min 4.212
_diffrn_source 'microfocus sealed X-ray tube'
_diffrn_source_type 'Rigaku mm003 microsource'
_exptl_absorpt_coefficient_mu 0.927
_exptl_absorpt_correction_T_max 1.00000
_exptl_absorpt_correction_T_min 0.89405
_exptl_absorpt_correction_type multi-scan
_exptl_absorpt_process_details
;
CrysAlisPro 1.171.39.7b (Rigaku Oxford Diffraction, 2015)
Empirical absorption correction using spherical harmonics,
 implemented in SCALE3 ABSPACK scaling algorithm.
;
_exptl_crystal_colour 'pale yellow'
_exptl_crystal_density_diffrn 1.348
_exptl_crystal_description prism
_exptl_crystal_F_000 2336
_exptl_crystal_size_max 0.30
_exptl_crystal_size_mid 0.26
_exptl_crystal_size_min 0.12
_refine_diff_density_max 0.449
_refine_diff_density_min -0.360
_refine_diff_density_rms 0.057
_refine_ls_extinction_method none
_refine_ls_goodness_of_fit_ref 1.015
_refine_ls_hydrogen_treatment mixed
_refine_ls_matrix_type full
_refine_ls_number_parameters 301
_refine_ls_number_reflns 7863
_refine_ls_number_restraints 1
_refine_ls_restrained_S_all 1.032
_refine_ls_R_factor_all 0.0598
_refine_ls_R_factor_gt 0.0427
_refine_ls_shift/su_max 0.002
_refine_ls_shift/su_mean 0.000
_refine_ls_structure_factor_coef Fsqd
_refine_ls_weighting_details 'w=1/[\s^2^(Fo^2^)+(0.0549P)^2^+2.5694P] where P=(Fo^2^+2Fc^2^)/3'
_refine_ls_weighting_scheme calc
_refine_ls_wR_factor_gt 0.1068
_refine_ls_wR_factor_ref 0.1146
_reflns_Friedel_coverage 0.000
_reflns_number_gt 6003
_reflns_number_total 7876
_reflns_threshold_expression 'I > 2\s(I)'
_cod_data_source_file c8nj02407c2.cif
_cod_data_source_block TMU-21(RL2)_sq
_cod_depositor_comments 'Adding full bibliography for 7057584--7057585.cif.'
_cod_database_code 7057585
_shelx_space_group_comment
;
The symmetry employed for this shelxl refinement is uniquely defined
by the following loop, which should always be used as a source of
symmetry information in preference to the above space-group names.
They are only intended as comments.
;
_reflns_odcompleteness_completeness 99.52
_reflns_odcompleteness_iscentric 1
_reflns_odcompleteness_theta 26.32
_olex2_refinement_description
;
1. Fixed Uiso
 At 1.2 times of:
  All C(H) groups, All C(H,H) groups, All N(H) groups
2. Restrained distances
 N2-H2
 0.87 with sigma of 0.02
3.a Secondary CH2 refined with riding coordinates:
 C20(H20A,H20B)
3.b Aromatic/amide H refined with riding coordinates:
 C12(H12), C10(H10), C19(H19), C18(H18), C9(H9), C3(H3), C13(H13), C7(H7),
 C4(H4), C15(H15), C6(H6), C24(H24), C22(H22), C16(H16), C23(H23)
;

loop_
_space_group_symop_operation_xyz
'x, y, z'
'-x, y, -z+1/2'
'x+1/2, y+1/2, z'
'-x+1/2, y+1/2, -z+1/2'
'-x, -y, -z'
'x, -y, z-1/2'
'-x+1/2, -y+1/2, -z'
'x+1/2, -y+1/2, z-1/2'

loop_
_atom_site_label
_atom_site_type_symbol
_atom_site_fract_x
_atom_site_fract_y
_atom_site_fract_z
_atom_site_U_iso_or_equiv
_atom_site_adp_type
_atom_site_occupancy
_atom_site_site_symmetry_order
_atom_site_calc_flag
_atom_site_refinement_flags_posn
_atom_site_refinement_flags_adp
Zn1 Zn 0.07779(2) 0.50358(2) 0.36096(2) 0.04194(8) Uani 1 1 d . .
O4 O 0.47058(10) 0.93016(5) 0.14045(9) 0.0497(3) Uani 1 1 d . .
O2 O 0.04026(11) 0.54525(6) 0.14329(10) 0.0559(4) Uani 1 1 d . .
O3 O 0.32541(12) 0.93087(5) 0.15011(11) 0.0597(4) Uani 1 1 d . .
N1 N 0.16398(12) 0.52450(6) 0.48663(11) 0.0453(3) Uani 1 1 d . .
O5 O 0.39806(11) 0.68345(5) 0.13402(11) 0.0603(4) Uani 1 1 d . .
O1 O 0.13176(11) 0.54618(6) 0.28679(10) 0.0612(4) Uani 1 1 d . .
C14 C 0.39617(14) 0.90602(7) 0.14529(11) 0.0409(4) Uani 1 1 d . .
C2 C 0.18864(13) 0.59182(6) 0.18691(11) 0.0376(3) Uani 1 1 d . .
C11 C 0.39622(13) 0.84730(6) 0.14379(11) 0.0384(3) Uani 1 1 d . .
C1 C 0.11409(13) 0.55827(6) 0.20668(12) 0.0406(4) Uani 1 1 d . .
N2 N 0.39100(16) 0.53079(8) 0.80530(14) 0.0658(5) Uani 1 1 d D .
H2 H 0.355(2) 0.5031(8) 0.795(2) 0.079 Uiso 1 1 d D U
C5 C 0.32657(14) 0.65377(7) 0.15223(14) 0.0463(4) Uani 1 1 d . .
C8 C 0.39229(14) 0.73774(7) 0.13778(13) 0.0446(4) Uani 1 1 d . .
C12 C 0.47173(14) 0.81933(7) 0.13104(14) 0.0487(4) Uani 1 1 d . .
H12 H 0.523942 0.837582 0.124473 0.058 Uiso 1 1 calc R U
C10 C 0.31882(14) 0.81921(7) 0.15353(14) 0.0493(4) Uani 1 1 d . .
H10 H 0.267716 0.837500 0.162201 0.059 Uiso 1 1 calc R U
C19 C 0.12643(14) 0.54829(9) 0.54271(13) 0.0513(4) Uani 1 1 d . .
H19 H 0.060096 0.554957 0.523263 0.062 Uiso 1 1 calc R U
C18 C 0.18178(15) 0.56323(9) 0.62770(14) 0.0550(5) Uani 1 1 d . .
H18 H 0.152523 0.578942 0.664824 0.066 Uiso 1 1 calc R U
C9 C 0.31638(14) 0.76475(7) 0.15058(15) 0.0514(5) Uani 1 1 d . .
H9 H 0.264174 0.746492 0.157145 0.062 Uiso 1 1 calc R U
C3 C 0.26592(15) 0.61198(9) 0.25551(13) 0.0543(5) Uani 1 1 d . .
H3 H 0.271687 0.604462 0.314189 0.065 Uiso 1 1 calc R U
C13 C 0.47086(15) 0.76482(8) 0.12790(15) 0.0530(5) Uani 1 1 d . .
H13 H 0.521922 0.746452 0.119327 0.064 Uiso 1 1 calc R U
C7 C 0.18215(17) 0.60286(10) 0.10019(13) 0.0633(6) Uani 1 1 d . .
H7 H 0.130619 0.589461 0.053032 0.076 Uiso 1 1 calc R U
C17 C 0.28028(15) 0.55497(9) 0.65782(15) 0.0559(5) Uani 1 1 d . .
C4 C 0.33498(16) 0.64318(9) 0.23858(14) 0.0597(5) Uani 1 1 d . .
H4 H 0.386588 0.656821 0.285394 0.072 Uiso 1 1 calc R U
C15 C 0.25974(17) 0.51354(11) 0.51837(18) 0.0685(6) Uani 1 1 d . .
H15 H 0.286976 0.495474 0.481888 0.082 Uiso 1 1 calc R U
C6 C 0.25178(19) 0.63374(11) 0.08290(14) 0.0702(7) Uani 1 1 d . .
H6 H 0.247510 0.640736 0.024420 0.084 Uiso 1 1 calc R U
C25 C 0.52326(15) 0.50422(8) 1.04651(16) 0.0533(5) Uani 1 1 d . .
C21 C 0.43720(14) 0.53971(10) 0.89631(15) 0.0564(5) Uani 1 1 d . .
C20 C 0.34227(18) 0.57357(10) 0.74920(17) 0.0689(6) Uani 1 1 d . .
H20A H 0.390057 0.598463 0.743394 0.083 Uiso 1 1 calc R U
H20B H 0.301758 0.591826 0.776955 0.083 Uiso 1 1 calc R U
C24 C 0.52754(19) 0.55640(10) 1.07978(17) 0.0683(6) Uani 1 1 d . .
H24 H 0.555290 0.562526 1.140723 0.082 Uiso 1 1 calc R U
C22 C 0.44768(18) 0.59007(10) 0.93203(18) 0.0678(6) Uani 1 1 d . .
H22 H 0.425386 0.619014 0.894792 0.081 Uiso 1 1 calc R U
C16 C 0.31861(17) 0.52796(13) 0.60233(19) 0.0792(8) Uani 1 1 d . .
H16 H 0.384272 0.519542 0.621784 0.095 Uiso 1 1 calc R U
C23 C 0.4915(2) 0.59757(11) 1.0236(2) 0.0772(7) Uani 1 1 d . .
H23 H 0.496252 0.631545 1.046833 0.093 Uiso 1 1 calc R U

loop_
_atom_site_aniso_label
_atom_site_aniso_U_11
_atom_site_aniso_U_22
_atom_site_aniso_U_33
_atom_site_aniso_U_23
_atom_site_aniso_U_13
_atom_site_aniso_U_12
Zn1 0.04999(14) 0.03760(12) 0.04369(12) 0.01149(8) 0.02302(10) 0.00872(8)
O4 0.0492(8) 0.0400(6) 0.0595(8) 0.0006(5) 0.0177(6) -0.0141(6)
O2 0.0588(9) 0.0538(8) 0.0584(8) -0.0148(6) 0.0243(7) -0.0251(7)
O3 0.0704(10) 0.0424(7) 0.0789(10) 0.0024(6) 0.0417(8) -0.0019(7)
N1 0.0455(8) 0.0489(8) 0.0477(8) 0.0000(6) 0.0238(7) 0.0031(7)
O5 0.0591(8) 0.0367(7) 0.0975(12) 0.0013(7) 0.0429(8) -0.0091(6)
O1 0.0629(9) 0.0696(9) 0.0552(8) 0.0241(7) 0.0253(7) -0.0050(7)
C14 0.0499(10) 0.0400(8) 0.0331(8) 0.0007(6) 0.0143(7) -0.0077(7)
C2 0.0449(9) 0.0300(7) 0.0375(8) 0.0008(6) 0.0136(7) -0.0062(6)
C11 0.0402(9) 0.0374(8) 0.0367(8) 0.0036(6) 0.0118(7) -0.0087(7)
C1 0.0496(10) 0.0281(7) 0.0487(9) -0.0015(6) 0.0230(8) -0.0024(7)
N2 0.0618(12) 0.0669(12) 0.0653(12) -0.0212(10) 0.0171(9) -0.0063(10)
C5 0.0478(10) 0.0340(8) 0.0600(11) 0.0027(7) 0.0220(9) -0.0083(7)
C8 0.0453(9) 0.0369(8) 0.0525(10) 0.0038(7) 0.0180(8) -0.0092(7)
C12 0.0412(9) 0.0452(9) 0.0640(12) 0.0043(8) 0.0237(9) -0.0117(8)
C10 0.0441(10) 0.0437(9) 0.0663(12) 0.0047(8) 0.0269(9) -0.0034(8)
C19 0.0404(10) 0.0644(12) 0.0515(10) -0.0025(9) 0.0190(8) 0.0102(8)
C18 0.0484(11) 0.0689(13) 0.0527(11) -0.0097(9) 0.0237(9) 0.0096(9)
C9 0.0420(10) 0.0426(9) 0.0753(13) 0.0056(9) 0.0273(9) -0.0109(8)
C3 0.0543(11) 0.0673(12) 0.0351(9) 0.0066(8) 0.0071(8) -0.0145(9)
C13 0.0461(10) 0.0449(10) 0.0778(14) 0.0037(9) 0.0338(10) -0.0054(8)
C7 0.0683(14) 0.0814(15) 0.0363(9) -0.0071(9) 0.0128(9) -0.0387(12)
C17 0.0434(10) 0.0663(13) 0.0605(12) -0.0146(10) 0.0208(9) -0.0017(9)
C4 0.0514(12) 0.0676(13) 0.0506(11) -0.0025(9) 0.0050(9) -0.0227(10)
C15 0.0474(12) 0.0944(17) 0.0729(15) -0.0275(13) 0.0327(11) 0.0023(11)
C6 0.0809(16) 0.0886(17) 0.0412(10) 0.0062(10) 0.0208(11) -0.0361(13)
C25 0.0383(9) 0.0616(12) 0.0643(13) -0.0220(10) 0.0229(9) -0.0103(8)
C21 0.0369(10) 0.0717(14) 0.0627(12) -0.0228(10) 0.0198(9) -0.0083(9)
C20 0.0548(13) 0.0771(15) 0.0719(15) -0.0224(12) 0.0179(11) 0.0003(11)
C24 0.0645(14) 0.0721(15) 0.0640(14) -0.0290(12) 0.0164(12) -0.0077(12)
C22 0.0606(14) 0.0637(13) 0.0734(15) -0.0190(11) 0.0153(12) -0.0015(11)
C16 0.0367(11) 0.120(2) 0.0829(17) -0.0384(16) 0.0228(11) 0.0028(12)
C23 0.0838(18) 0.0635(15) 0.0757(16) -0.0289(13) 0.0158(14) -0.0025(13)

loop_
_atom_type_symbol
_atom_type_description
_atom_type_scat_dispersion_real
_atom_type_scat_dispersion_imag
_atom_type_scat_source
C C 0.0033 0.0016 'International Tables Vol C Tables 4.2.6.8 and 6.1.1.4'
H H 0.0000 0.0000 'International Tables Vol C Tables 4.2.6.8 and 6.1.1.4'
N N 0.0061 0.0033 'International Tables Vol C Tables 4.2.6.8 and 6.1.1.4'
O O 0.0106 0.0060 'International Tables Vol C Tables 4.2.6.8 and 6.1.1.4'
Zn Zn 0.2839 1.4301 'International Tables Vol C Tables 4.2.6.8 and 6.1.1.4'

loop_
_geom_angle_atom_site_label_1
_geom_angle_atom_site_label_2
_geom_angle_atom_site_label_3
_geom_angle
_geom_angle_site_symmetry_1
_geom_angle_site_symmetry_3
O1 Zn1 O4 136.50(7) . 4_545
O1 Zn1 O2 102.15(6) . 2
O4 Zn1 O2 101.04(6) 4_545 2
O1 Zn1 N1 101.98(6) . .
O4 Zn1 N1 110.68(6) 4_545 .
O2 Zn1 N1 97.78(6) 2 .
O1 Zn1 O3 90.48(6) . 4_545
O4 Zn1 O3 59.45(5) 4_545 4_545
O2 Zn1 O3 159.64(6) 2 4_545
N1 Zn1 O3 95.07(6) . 4_545
O1 Zn1 C14 114.93(7) . 4_545
O4 Zn1 C14 30.23(6) 4_545 4_545
O2 Zn1 C14 131.12(6) 2 4_545
N1 Zn1 C14 104.06(6) . 4_545
O3 Zn1 C14 29.23(5) 4_545 4_545
C14 O4 Zn1 98.07(12) . 4
C1 O2 Zn1 131.78(12) . 2
C14 O3 Zn1 81.67(11) . 4
C19 N1 C15 116.91(18) . .
C19 N1 Zn1 120.88(13) . .
C15 N1 Zn1 122.17(14) . .
C8 O5 C5 117.74(15) . .
C1 O1 Zn1 139.99(14) . .
O3 C14 O4 120.76(17) . .
O3 C14 C11 120.97(16) . .
O4 C14 C11 118.26(17) . .
O3 C14 Zn1 69.10(10) . 4
O4 C14 Zn1 51.70(9) . 4
C11 C14 Zn1 169.67(13) . 4
C3 C2 C7 118.54(16) . .
C3 C2 C1 120.29(15) . .
C7 C2 C1 121.17(16) . .
C12 C11 C10 118.47(16) . .
C12 C11 C14 121.23(16) . .
C10 C11 C14 120.30(17) . .
O2 C1 O1 125.68(17) . .
O2 C1 C2 118.20(15) . .
O1 C1 C2 116.11(16) . .
C21 N2 C20 119.3(2) . .
C21 N2 H2 113(2) . .
C20 N2 H2 111(2) . .
C6 C5 C4 121.09(17) . .
C6 C5 O5 119.00(18) . .
C4 C5 O5 119.84(18) . .
C9 C8 O5 124.41(16) . .
C9 C8 C13 120.76(17) . .
O5 C8 C13 114.84(17) . .
C13 C12 C11 121.22(16) . .
C13 C12 H12 119.4 . .
C11 C12 H12 119.4 . .
C9 C10 C11 121.31(18) . .
C9 C10 H10 119.3 . .
C11 C10 H10 119.3 . .
N1 C19 C18 122.83(18) . .
N1 C19 H19 118.6 . .
C18 C19 H19 118.6 . .
C17 C18 C19 120.03(18) . .
C17 C18 H18 120.0 . .
C19 C18 H18 120.0 . .
C8 C9 C10 119.21(16) . .
C8 C9 H9 120.4 . .
C10 C9 H9 120.4 . .
C2 C3 C4 121.09(17) . .
C2 C3 H3 119.5 . .
C4 C3 H3 119.5 . .
C12 C13 C8 119.03(18) . .
C12 C13 H13 120.5 . .
C8 C13 H13 120.5 . .
C2 C7 C6 120.54(18) . .
C2 C7 H7 119.7 . .
C6 C7 H7 119.7 . .
C18 C17 C16 117.4(2) . .
C18 C17 C20 120.46(19) . .
C16 C17 C20 122.1(2) . .
C5 C4 C3 119.21(18) . .
C5 C4 H4 120.4 . .
C3 C4 H4 120.4 . .
N1 C15 C16 122.68(19) . .
N1 C15 H15 118.7 . .
C16 C15 H15 118.7 . .
C5 C6 C7 119.51(18) . .
C5 C6 H6 120.2 . .
C7 C6 H6 120.2 . .
C24 C25 C25 118.3(3) . 5_667
C24 C25 C21 122.0(2) . 5_667
C25 C25 C21 119.6(2) 5_667 5_667
C22 C21 N2 121.6(2) . .
C22 C21 C25 119.4(2) . 5_667
N2 C21 C25 119.0(2) . 5_667
N2 C20 C17 112.1(2) . .
N2 C20 H20A 109.2 . .
C17 C20 H20A 109.2 . .
N2 C20 H20B 109.2 . .
C17 C20 H20B 109.2 . .
H20A C20 H20B 107.9 . .
C23 C24 C25 120.7(2) . .
C23 C24 H24 119.6 . .
C25 C24 H24 119.6 . .
C21 C22 C23 120.2(3) . .
C21 C22 H22 119.9 . .
C23 C22 H22 119.9 . .
C15 C16 C17 119.9(2) . .
C15 C16 H16 120.0 . .
C17 C16 H16 120.0 . .
C24 C23 C22 121.5(2) . .
C24 C23 H23 119.2 . .
C22 C23 H23 119.2 . .

loop_
_geom_bond_atom_site_label_1
_geom_bond_atom_site_label_2
_geom_bond_distance
_geom_bond_site_symmetry_2
Zn1 O1 1.9554(13) .
Zn1 O4 1.9879(14) 4_545
Zn1 O2 2.0081(13) 2
Zn1 N1 2.0422(17) .
Zn1 O3 2.3679(14) 4_545
Zn1 C14 2.5081(17) 4_545
O4 C14 1.275(2) .
O2 C1 1.248(2) .
O3 C14 1.238(2) .
N1 C19 1.342(2) .
N1 C15 1.349(3) .
O5 C8 1.381(2) .
O5 C5 1.398(2) .
O1 C1 1.252(2) .
C14 C11 1.487(2) .
C2 C3 1.378(2) .
C2 C7 1.382(3) .
C2 C1 1.500(2) .
C11 C12 1.386(3) .
C11 C10 1.392(2) .
N2 C21 1.395(3) .
N2 C20 1.432(3) .
N2 H2 0.857(17) .
C5 C6 1.363(3) .
C5 C4 1.366(3) .
C8 C9 1.379(3) .
C8 C13 1.394(2) .
C12 C13 1.382(3) .
C12 H12 0.9300 .
C10 C9 1.381(3) .
C10 H10 0.9300 .
C19 C18 1.375(3) .
C19 H19 0.9300 .
C18 C17 1.374(3) .
C18 H18 0.9300 .
C9 H9 0.9300 .
C3 C4 1.381(3) .
C3 H3 0.9300 .
C13 H13 0.9300 .
C7 C6 1.386(3) .
C7 H7 0.9300 .
C17 C16 1.380(3) .
C17 C20 1.507(3) .
C4 H4 0.9300 .
C15 C16 1.373(4) .
C15 H15 0.9300 .
C6 H6 0.9300 .
C25 C24 1.418(3) .
C25 C25 1.422(5) 5_667
C25 C21 1.430(3) 5_667
C21 C22 1.384(3) .
C20 H20A 0.9700 .
C20 H20B 0.9700 .
C24 C23 1.359(4) .
C24 H24 0.9300 .
C22 C23 1.394(4) .
C22 H22 0.9300 .
C16 H16 0.9300 .
C23 H23 0.9300 .

loop_
_geom_torsion_atom_site_label_1
_geom_torsion_atom_site_label_2
_geom_torsion_atom_site_label_3
_geom_torsion_atom_site_label_4
_geom_torsion
_geom_torsion_site_symmetry_1
_geom_torsion_site_symmetry_4
Zn1 O3 C14 O4 1.78(16) 4 .
Zn1 O3 C14 C11 -177.43(15) 4 .
Zn1 O4 C14 O3 -2.12(19) 4 .
Zn1 O4 C14 C11 177.11(12) 4 .
O3 C14 C11 C12 174.64(18) . .
O4 C14 C11 C12 -4.6(2) . .
Zn1 C14 C11 C12 8.2(8) 4 .
O3 C14 C11 C10 -4.1(3) . .
O4 C14 C11 C10 176.68(16) . .
Zn1 C14 C11 C10 -170.6(6) 4 .
Zn1 O2 C1 O1 1.5(3) 2 .
Zn1 O2 C1 C2 -177.76(12) 2 .
Zn1 O1 C1 O2 4.7(3) . .
Zn1 O1 C1 C2 -176.04(15) . .
C3 C2 C1 O2 172.87(18) . .
C7 C2 C1 O2 -7.7(3) . .
C3 C2 C1 O1 -6.5(3) . .
C7 C2 C1 O1 173.0(2) . .
C8 O5 C5 C6 100.1(2) . .
C8 O5 C5 C4 -83.0(2) . .
C5 O5 C8 C9 -5.9(3) . .
C5 O5 C8 C13 173.79(18) . .
C10 C11 C12 C13 0.0(3) . .
C14 C11 C12 C13 -178.71(18) . .
C12 C11 C10 C9 -0.1(3) . .
C14 C11 C10 C9 178.69(18) . .
C15 N1 C19 C18 2.6(3) . .
Zn1 N1 C19 C18 -179.73(17) . .
N1 C19 C18 C17 1.4(4) . .
O5 C8 C9 C10 179.73(19) . .
C13 C8 C9 C10 0.0(3) . .
C11 C10 C9 C8 0.0(3) . .
C7 C2 C3 C4 0.9(3) . .
C1 C2 C3 C4 -179.65(19) . .
C11 C12 C13 C8 0.0(3) . .
C9 C8 C13 C12 0.0(3) . .
O5 C8 C13 C12 -179.79(18) . .
C3 C2 C7 C6 -0.3(4) . .
C1 C2 C7 C6 -179.7(2) . .
C19 C18 C17 C16 -4.8(4) . .
C19 C18 C17 C20 177.0(2) . .
C6 C5 C4 C3 -0.5(4) . .
O5 C5 C4 C3 -177.3(2) . .
C2 C3 C4 C5 -0.5(4) . .
C19 N1 C15 C16 -3.2(4) . .
Zn1 N1 C15 C16 179.2(2) . .
C4 C5 C6 C7 1.1(4) . .
O5 C5 C6 C7 178.0(2) . .
C2 C7 C6 C5 -0.7(4) . .
C20 N2 C21 C22 -8.2(3) . .
C20 N2 C21 C25 173.4(2) . 5_667
C21 N2 C20 C17 -168.6(2) . .
C18 C17 C20 N2 118.8(3) . .
C16 C17 C20 N2 -59.3(3) . .
C25 C25 C24 C23 -2.6(4) 5_667 .
C21 C25 C24 C23 178.3(2) 5_667 .
N2 C21 C22 C23 178.0(2) . .
C25 C21 C22 C23 -3.6(3) 5_667 .
N1 C15 C16 C17 -0.2(5) . .
C18 C17 C16 C15 4.2(4) . .
C20 C17 C16 C15 -177.6(3) . .
C25 C24 C23 C22 1.2(4) . .
C21 C22 C23 C24 2.0(4) . .
